data_7000211
loop_
_publ_author_name
'Griffith, Gerry A.'
'Al-Khatib, Mohamed J.'
'Patel, Kalpana'
'Singh, Kuldip'
'Solan, Gregory A.'

_publ_section_title
;
 Solid and solution state flexibility of sterically congested
 bis(imino)bipyridine complexes of zinc(ii) and nickel(ii)
;
_journal_issue 1
_journal_name_full 'Dalton Transactions'
_journal_page_first 185
_journal_page_last 196
_journal_paper_doi 10.1039/b811309b
_journal_year 2009
_chemical_formula_moiety '(C36 H42 Cl2 N4 Zn)0.5(C H2 Cl2)2(H2 O)'
_chemical_formula_sum 'C36.5 H47 Cl3 N4 O2 Zn'
_chemical_formula_weight 745.50
_chemical_name_systematic
;
?
;
_space_group_IT_number 19
_symmetry_cell_setting orthorhombic
_symmetry_space_group_name_Hall 'P 2ac 2ab'
_symmetry_space_group_name_H-M 'P 21 21 21'
_atom_sites_solution_hydrogens geom
_atom_sites_solution_primary direct
_atom_sites_solution_secondary difmap
_audit_creation_method SHELXL-97
_cell_angle_alpha 90.00
_cell_angle_beta 90.00
_cell_angle_gamma 90.00
_cell_formula_units_Z 8
_cell_length_a 13.701(3)
_cell_length_b 16.571(3)
_cell_length_c 33.355(6)
_cell_measurement_reflns_used 738
_cell_measurement_temperature 150(2)
_cell_measurement_theta_max 23.403
_cell_measurement_theta_min 2.282
_cell_volume 7573(3)
_computing_cell_refinement 'Bruker SMART'
_computing_data_collection 'Bruker SMART'
_computing_data_reduction 'Bruker SHELXTL'
_computing_molecular_graphics 'Bruker SHELXTL'
_computing_publication_material 'Bruker SHELXTL'
_computing_structure_refinement 'SHELXL-97 (Sheldrick, 1997)'
_computing_structure_solution 'SHELXS-97 (Sheldrick, 1990)'
_diffrn_ambient_temperature 150(2)
_diffrn_measured_fraction_theta_full 1.000
_diffrn_measured_fraction_theta_max 1.000
_diffrn_measurement_device_type 'CCD area detector'
_diffrn_measurement_method 'phi and omega scans'
_diffrn_radiation_monochromator graphite
_diffrn_radiation_source 'fine-focus sealed tube'
_diffrn_radiation_type MoK\a
_diffrn_radiation_wavelength 0.71073
_diffrn_reflns_av_R_equivalents 0.1839
_diffrn_reflns_av_sigmaI/netI 0.2232
_diffrn_reflns_limit_h_max 16
_diffrn_reflns_limit_h_min -16
_diffrn_reflns_limit_k_max 20
_diffrn_reflns_limit_k_min -20
_diffrn_reflns_limit_l_max 41
_diffrn_reflns_limit_l_min -41
_diffrn_reflns_number 59507
_diffrn_reflns_theta_full 26.00
_diffrn_reflns_theta_max 26.00
_diffrn_reflns_theta_min 1.22
_exptl_absorpt_coefficient_mu 0.897
_exptl_absorpt_correction_T_max 0.928
_exptl_absorpt_correction_T_min 0.372
_exptl_absorpt_correction_type empirical
_exptl_absorpt_process_details
;
absorption correction based on 7161 reflections(SADABS);Rint 0.0806 before
correction and 0.0730 after.
;
_exptl_crystal_colour yellow
_exptl_crystal_density_diffrn 1.308
_exptl_crystal_density_method 'not measured'
_exptl_crystal_description block
_exptl_crystal_F_000 3128
_exptl_crystal_size_max 0.21
_exptl_crystal_size_mid 0.17
_exptl_crystal_size_min 0.15
_refine_diff_density_max 0.577
_refine_diff_density_min -0.686
_refine_diff_density_rms 0.077
_refine_ls_abs_structure_details 'Flack H D (1983), Acta Cryst. A39, 876-881'
_refine_ls_abs_structure_Flack 0.065(18)
_refine_ls_extinction_method none
_refine_ls_goodness_of_fit_ref 0.886
_refine_ls_hydrogen_treatment constr
_refine_ls_matrix_type full
_refine_ls_number_parameters 781
_refine_ls_number_reflns 14881
_refine_ls_number_restraints 0
_refine_ls_restrained_S_all 0.886
_refine_ls_R_factor_all 0.1749
_refine_ls_R_factor_gt 0.0788
_refine_ls_shift/su_max 0.000
_refine_ls_shift/su_mean 0.000
_refine_ls_structure_factor_coef Fsqd
_refine_ls_weighting_details 'calc w=1/[\s^2^(Fo^2^)+(0.0493P)^2^+0.0000P] where P=(Fo^2^+2Fc^2^)/3'
_refine_ls_weighting_scheme calc
_refine_ls_wR_factor_gt 0.1404
_refine_ls_wR_factor_ref 0.1710
_reflns_number_gt 6420
_reflns_number_total 14881
_reflns_threshold_expression >2sigma(I)
_cod_data_source_file b811309b.txt
_cod_data_source_block 08030
_cod_depositor_comments
;
The following automatic conversions were performed:
'_symmetry_cell_setting' value 'Orthorhombic' changed to 'orthorhombic'
according to '/home/saulius/struct/CIF-dictionaries/cif_core.dic'
dictionary named 'cif_core.dic' version 2.4.1 from 2010-06-29.

Automatic conversion script
Id: cif_fix_enum 1527 2010-12-29 10:47:43Z saulius 

The following automatic conversions were performed:

'_refine_ls_hydrogen_treatment' value 'constrained' was replaced with
the value 'constr' as specified in the replacement file
'src/cod-tools/trunk/data/replacement-values/replacement_values.lst'.

Automatic conversion script
Id: cif_fix_values 5376 2017-05-30 11:51:03Z andrius 
;
_cod_original_sg_symbol_H-M P2(1)2(1)2(1)
_cod_original_formula_sum 'C36.50 H47 Cl3 N4 O2 Zn'
_cod_database_code 7000211

loop_
_symmetry_equiv_pos_as_xyz
'x, y, z'
'-x+1/2, -y, z+1/2'
'-x, y+1/2, -z+1/2'
'x+1/2, -y+1/2, -z'

loop_
_atom_site_label
_atom_site_type_symbol
_atom_site_fract_x
_atom_site_fract_y
_atom_site_fract_z
_atom_site_U_iso_or_equiv
_atom_site_adp_type
_atom_site_occupancy
_atom_site_symmetry_multiplicity
_atom_site_calc_flag
_atom_site_refinement_flags
_atom_site_disorder_assembly
_atom_site_disorder_group
Zn1 Zn 0.79502(8) 0.56430(6) 0.37254(3) 0.0543(3) Uani 1 1 d . . .
Cl1 Cl 0.6559(2) 0.62828(17) 0.35922(7) 0.0751(8) Uani 1 1 d . . .
Cl2 Cl 0.8585(2) 0.47808(16) 0.32849(7) 0.0841(10) Uani 1 1 d . . .
N1 N 0.8921(5) 0.6717(4) 0.3646(2) 0.046(2) Uani 1 1 d . . .
N2 N 0.8571(5) 0.5845(4) 0.42801(18) 0.0395(18) Uani 1 1 d . . .
N3 N 0.7389(5) 0.4670(4) 0.41190(19) 0.0448(19) Uani 1 1 d . . .
N4 N 0.6011(6) 0.3474(5) 0.3425(2) 0.052(2) Uani 1 1 d . . .
C1 C 0.8998(8) 0.7167(6) 0.3250(3) 0.056(3) Uani 1 1 d . . .
C2 C 0.8433(9) 0.7816(6) 0.3178(3) 0.065(3) Uani 1 1 d . . .
C3 C 0.8397(10) 0.8132(7) 0.2785(4) 0.092(4) Uani 1 1 d . . .
H3 H 0.7990 0.8578 0.2721 0.110 Uiso 1 1 calc R . .
C4 C 0.8980(10) 0.7768(9) 0.2493(3) 0.092(5) Uani 1 1 d . . .
H4 H 0.8949 0.7972 0.2227 0.111 Uiso 1 1 calc R . .
C5 C 0.9585(8) 0.7143(8) 0.2567(3) 0.077(4) Uani 1 1 d . . .
H5 H 0.9972 0.6929 0.2356 0.092 Uiso 1 1 calc R . .
C6 C 0.9647(7) 0.6801(6) 0.2959(3) 0.055(3) Uani 1 1 d . . .
C7 C 1.0371(7) 0.6152(6) 0.3066(3) 0.056(3) Uani 1 1 d . . .
H7 H 1.0073 0.5803 0.3278 0.068 Uiso 1 1 calc R . .
C8 C 1.1298(6) 0.6512(6) 0.3233(3) 0.065(3) Uani 1 1 d . . .
H8A H 1.1619 0.6837 0.3026 0.098 Uiso 1 1 calc R . .
H8B H 1.1737 0.6078 0.3319 0.098 Uiso 1 1 calc R . .
H8C H 1.1140 0.6856 0.3463 0.098 Uiso 1 1 calc R . .
C9 C 1.0618(8) 0.5624(7) 0.2711(3) 0.092(4) Uani 1 1 d . . .
H9A H 1.0022 0.5368 0.2610 0.138 Uiso 1 1 calc R . .
H9B H 1.1082 0.5206 0.2794 0.138 Uiso 1 1 calc R . .
H9C H 1.0911 0.5954 0.2499 0.138 Uiso 1 1 calc R . .
C10 C 0.7831(9) 0.8227(6) 0.3503(3) 0.074(3) Uani 1 1 d . . .
H10 H 0.7793 0.7855 0.3739 0.089 Uiso 1 1 calc R . .
C11 C 0.8332(10) 0.8994(6) 0.3636(3) 0.113(5) Uani 1 1 d . . .
H11A H 0.9004 0.8873 0.3716 0.170 Uiso 1 1 calc R . .
H11B H 0.7978 0.9227 0.3864 0.170 Uiso 1 1 calc R . .
H11C H 0.8337 0.9381 0.3414 0.170 Uiso 1 1 calc R . .
C12 C 0.6772(9) 0.8459(7) 0.3378(3) 0.110(5) Uani 1 1 d . . .
H12A H 0.6424 0.8680 0.3610 0.166 Uiso 1 1 calc R . .
H12B H 0.6429 0.7978 0.3281 0.166 Uiso 1 1 calc R . .
H12C H 0.6795 0.8864 0.3165 0.166 Uiso 1 1 calc R . .
C13 C 0.9289(6) 0.7001(5) 0.3957(2) 0.034(2) Uani 1 1 d . . .
H13 H 0.9638 0.7496 0.3960 0.040 Uiso 1 1 calc R . .
C14 C 0.9140(6) 0.6504(5) 0.4325(2) 0.030(2) Uiso 1 1 d . . .
C15 C 0.9480(6) 0.6729(5) 0.4712(2) 0.046(3) Uani 1 1 d . . .
H15 H 0.9852 0.7206 0.4751 0.055 Uiso 1 1 calc R . .
C16 C 0.9245(6) 0.6225(5) 0.5027(2) 0.036(2) Uani 1 1 d . . .
H16 H 0.9467 0.6358 0.5289 0.043 Uiso 1 1 calc R . .
C17 C 0.8724(5) 0.5567(5) 0.4976(2) 0.040(2) Uani 1 1 d . . .
H17 H 0.8561 0.5240 0.5200 0.048 Uiso 1 1 calc R . .
C18 C 0.8399(7) 0.5337(6) 0.4581(2) 0.044(2) Uani 1 1 d . . .
C19 C 0.7846(6) 0.4654(6) 0.4483(2) 0.053(3) Uani 1 1 d . . .
C20 C 0.7745(7) 0.3961(6) 0.4727(3) 0.059(3) Uani 1 1 d . . .
H20 H 0.8100 0.3926 0.4971 0.071 Uiso 1 1 calc R . .
C21 C 0.7148(7) 0.3346(7) 0.4617(3) 0.072(3) Uani 1 1 d . . .
H21 H 0.7058 0.2902 0.4794 0.087 Uiso 1 1 calc R . .
C22 C 0.6667(8) 0.3357(6) 0.4252(3) 0.071(3) Uani 1 1 d . . .
H22 H 0.6240 0.2935 0.4172 0.085 Uiso 1 1 calc R . .
C23 C 0.6851(7) 0.4041(6) 0.4003(3) 0.056(3) Uani 1 1 d . . .
C24 C 0.6474(8) 0.4029(6) 0.3581(3) 0.064(3) Uani 1 1 d . . .
H24 H 0.6604 0.4489 0.3419 0.077 Uiso 1 1 calc R . .
C25 C 0.5861(8) 0.3497(8) 0.3002(3) 0.073(4) Uani 1 1 d . . .
C26 C 0.6388(8) 0.2930(7) 0.2797(3) 0.068(3) Uani 1 1 d . . .
C27 C 0.6286(8) 0.2937(9) 0.2361(3) 0.105(5) Uani 1 1 d . . .
H27 H 0.6662 0.2583 0.2199 0.126 Uiso 1 1 calc R . .
C28 C 0.5642(9) 0.3461(9) 0.2192(4) 0.097(5) Uani 1 1 d . . .
H28 H 0.5570 0.3467 0.1909 0.117 Uiso 1 1 calc R . .
C29 C 0.5102(10) 0.3974(8) 0.2417(4) 0.097(5) Uani 1 1 d . . .
H29 H 0.4664 0.4331 0.2286 0.116 Uiso 1 1 calc R . .
C30 C 0.5162(8) 0.3998(7) 0.2837(3) 0.073(4) Uani 1 1 d . . .
C31 C 0.4505(9) 0.4560(7) 0.3057(3) 0.084(4) Uani 1 1 d . . .
H31 H 0.4666 0.4504 0.3348 0.101 Uiso 1 1 calc R . .
C32 C 0.3416(9) 0.4325(8) 0.3010(4) 0.130(5) Uani 1 1 d . . .
H32A H 0.3033 0.4577 0.3224 0.194 Uiso 1 1 calc R . .
H32B H 0.3349 0.3737 0.3026 0.194 Uiso 1 1 calc R . .
H32C H 0.3176 0.4513 0.2749 0.194 Uiso 1 1 calc R . .
C33 C 0.4559(11) 0.5408(7) 0.2963(4) 0.139(6) Uani 1 1 d . . .
H33A H 0.5245 0.5568 0.2936 0.208 Uiso 1 1 calc R . .
H33B H 0.4255 0.5720 0.3179 0.208 Uiso 1 1 calc R . .
H33C H 0.4215 0.5512 0.2711 0.208 Uiso 1 1 calc R . .
C34 C 0.7050(9) 0.2349(7) 0.3004(3) 0.084(4) Uani 1 1 d . . .
H34 H 0.6897 0.2359 0.3297 0.101 Uiso 1 1 calc R . .
C35 C 0.8151(9) 0.2607(7) 0.2947(3) 0.100(4) Uani 1 1 d . . .
H35A H 0.8340 0.2535 0.2666 0.150 Uiso 1 1 calc R . .
H35B H 0.8567 0.2272 0.3118 0.150 Uiso 1 1 calc R . .
H35C H 0.8228 0.3175 0.3022 0.150 Uiso 1 1 calc R . .
C36 C 0.6956(10) 0.1470(7) 0.2856(3) 0.115(5) Uani 1 1 d . . .
H36A H 0.6300 0.1268 0.2916 0.172 Uiso 1 1 calc R . .
H36B H 0.7441 0.1133 0.2992 0.172 Uiso 1 1 calc R . .
H36C H 0.7067 0.1451 0.2566 0.172 Uiso 1 1 calc R . .
Zn1A Zn 0.16332(7) 0.96500(6) 0.87860(3) 0.0446(3) Uani 1 1 d . . .
Cl1A Cl 0.26755(18) 0.92087(15) 0.92579(6) 0.0616(7) Uani 1 1 d . . .
Cl2A Cl 0.06684(18) 1.07070(15) 0.89183(6) 0.0570(7) Uani 1 1 d . . .
N1A N 0.0653(5) 0.8587(4) 0.88577(18) 0.0396(19) Uani 1 1 d . . .
N2A N 0.1563(5) 0.9117(4) 0.82272(17) 0.0341(17) Uani 1 1 d . . .
N3A N 0.2706(5) 1.0328(4) 0.84157(17) 0.0358(17) Uani 1 1 d . . .
N4A N 0.3772(5) 1.1671(4) 0.9124(2) 0.0425(19) Uani 1 1 d . . .
C1A C 0.0321(7) 0.8261(6) 0.9246(3) 0.046(2) Uani 1 1 d . . .
C2A C 0.0837(9) 0.7618(7) 0.9411(3) 0.068(3) Uani 1 1 d . . .
C3A C 0.0605(10) 0.7384(7) 0.9811(3) 0.082(4) Uani 1 1 d . . .
H3A H 0.0929 0.6945 0.9937 0.099 Uiso 1 1 calc R . .
C4A C -0.0097(9) 0.7814(8) 1.0006(3) 0.080(4) Uani 1 1 d . . .
H4A H -0.0250 0.7666 1.0274 0.096 Uiso 1 1 calc R . .
C5A C -0.0594(8) 0.8446(7) 0.9839(3) 0.068(3) Uani 1 1 d . . .
H5A H -0.1059 0.8731 0.9996 0.082 Uiso 1 1 calc R . .
C6A C -0.0432(7) 0.8678(7) 0.9445(3) 0.063(3) Uani 1 1 d . . .
C7A C -0.1059(7) 0.9263(6) 0.9239(3) 0.065(3) Uani 1 1 d . . .
H7A H -0.0650 0.9529 0.9029 0.078 Uiso 1 1 calc R . .
C8A C -0.1891(7) 0.8890(6) 0.9033(3) 0.074(3) Uani 1 1 d . . .
H8A1 H -0.1662 0.8612 0.8792 0.112 Uiso 1 1 calc R . .
H8A2 H -0.2363 0.9308 0.8958 0.112 Uiso 1 1 calc R . .
H8A3 H -0.2205 0.8500 0.9213 0.112 Uiso 1 1 calc R . .
C9A C -0.1412(9) 0.9954(6) 0.9538(3) 0.106(4) Uani 1 1 d . . .
H9A1 H -0.1820 0.9717 0.9748 0.159 Uiso 1 1 calc R . .
H9A2 H -0.1791 1.0356 0.9389 0.159 Uiso 1 1 calc R . .
H9A3 H -0.0843 1.0214 0.9660 0.159 Uiso 1 1 calc R . .
C10A C 0.1598(8) 0.7121(6) 0.9192(3) 0.059(3) Uani 1 1 d . . .
H10A H 0.1775 0.7403 0.8937 0.071 Uiso 1 1 calc R . .
C11A C 0.1211(10) 0.6306(7) 0.9093(4) 0.118(5) Uani 1 1 d . . .
H11D H 0.1033 0.6024 0.9340 0.178 Uiso 1 1 calc R . .
H11E H 0.1712 0.5996 0.8950 0.178 Uiso 1 1 calc R . .
H11F H 0.0632 0.6361 0.8922 0.178 Uiso 1 1 calc R . .
C12A C 0.2500(8) 0.7029(7) 0.9442(3) 0.093(4) Uani 1 1 d . . .
H12D H 0.2794 0.7560 0.9487 0.139 Uiso 1 1 calc R . .
H12E H 0.2967 0.6680 0.9303 0.139 Uiso 1 1 calc R . .
H12F H 0.2328 0.6786 0.9701 0.139 Uiso 1 1 calc R . .
C13A C 0.0531(6) 0.8171(6) 0.8543(3) 0.047(3) Uani 1 1 d . . .
H13A H 0.0159 0.7687 0.8542 0.057 Uiso 1 1 calc R . .
C14A C 0.1008(6) 0.8490(5) 0.8175(2) 0.037(2) Uani 1 1 d . . .
C15A C 0.0932(7) 0.8102(5) 0.7801(3) 0.051(3) Uani 1 1 d . . .
H15A H 0.0518 0.7648 0.7764 0.061 Uiso 1 1 calc R . .
C16A C 0.1492(8) 0.8414(6) 0.7489(3) 0.059(3) Uani 1 1 d . . .
H16A H 0.1462 0.8170 0.7232 0.070 Uiso 1 1 calc R . .
C17A C 0.2067(7) 0.9049(5) 0.7548(2) 0.049(3) Uani 1 1 d . . .
H17A H 0.2453 0.9252 0.7334 0.059 Uiso 1 1 calc R . .
C18A C 0.2101(6) 0.9418(4) 0.7925(2) 0.0314(19) Uani 1 1 d . . .
C19A C 0.2736(6) 1.0085(5) 0.8025(2) 0.037(2) Uani 1 1 d . . .
C20A C 0.3361(7) 1.0467(6) 0.7759(3) 0.058(3) Uani 1 1 d . . .
H20A H 0.3348 1.0310 0.7485 0.070 Uiso 1 1 calc R . .
C21A C 0.4001(8) 1.1063(6) 0.7875(3) 0.071(3) Uani 1 1 d . . .
H21A H 0.4449 1.1298 0.7691 0.085 Uiso 1 1 calc R . .
C22A C 0.3956(7) 1.1311(6) 0.8286(3) 0.056(3) Uani 1 1 d . . .
H22A H 0.4358 1.1735 0.8384 0.067 Uiso 1 1 calc R . .
C23A C 0.3298(7) 1.0907(5) 0.8539(2) 0.041(2) Uani 1 1 d . . .
C24A C 0.3191(6) 1.1183(4) 0.8972(2) 0.033(2) Uiso 1 1 d . . .
H24A H 0.2669 1.0979 0.9130 0.040 Uiso 1 1 calc R . .
C25A C 0.3606(7) 1.1853(5) 0.9543(3) 0.041(2) Uani 1 1 d . . .
C26A C 0.3078(7) 1.2538(6) 0.9630(3) 0.053(3) Uani 1 1 d . . .
C27A C 0.2985(7) 1.2769(6) 1.0049(3) 0.070(3) Uani 1 1 d . . .
H27A H 0.2648 1.3249 1.0119 0.084 Uiso 1 1 calc R . .
C28A C 0.3388(9) 1.2290(7) 1.0343(3) 0.072(3) Uani 1 1 d . . .
H28A H 0.3329 1.2440 1.0617 0.087 Uiso 1 1 calc R . .
C29A C 0.3864(8) 1.1609(7) 1.0243(3) 0.067(3) Uani 1 1 d . . .
H29A H 0.4118 1.1281 1.0451 0.081 Uiso 1 1 calc R . .
C30A C 0.4006(6) 1.1358(5) 0.9840(3) 0.041(2) Uani 1 1 d . . .
C31A C 0.4611(7) 1.0617(7) 0.9738(3) 0.063(3) Uani 1 1 d . . .
H31A H 0.4338 1.0386 0.9485 0.075 Uiso 1 1 calc R . .
C32A C 0.5621(9) 1.0845(7) 0.9656(4) 0.120(5) Uani 1 1 d . . .
H32D H 0.5950 1.0982 0.9907 0.180 Uiso 1 1 calc R . .
H32E H 0.5631 1.1313 0.9476 0.180 Uiso 1 1 calc R . .
H32F H 0.5960 1.0392 0.9528 0.180 Uiso 1 1 calc R . .
C33A C 0.4622(10) 0.9968(8) 1.0034(4) 0.139(6) Uani 1 1 d . . .
H33D H 0.5048 0.9532 0.9940 0.208 Uiso 1 1 calc R . .
H33E H 0.3958 0.9761 1.0071 0.208 Uiso 1 1 calc R . .
H33F H 0.4868 1.0176 1.0290 0.208 Uiso 1 1 calc R . .
C34A C 0.2687(9) 1.3087(6) 0.9304(3) 0.075(3) Uani 1 1 d . . .
H34A H 0.3034 1.2943 0.9050 0.090 Uiso 1 1 calc R . .
C35A C 0.1594(9) 1.2912(6) 0.9237(3) 0.092(4) Uani 1 1 d . . .
H35D H 0.1510 1.2347 0.9157 0.137 Uiso 1 1 calc R . .
H35E H 0.1343 1.3265 0.9025 0.137 Uiso 1 1 calc R . .
H35F H 0.1235 1.3012 0.9486 0.137 Uiso 1 1 calc R . .
C36A C 0.2854(9) 1.3985(6) 0.9375(3) 0.088(4) Uani 1 1 d . . .
H36D H 0.2424 1.4172 0.9591 0.132 Uiso 1 1 calc R . .
H36E H 0.2709 1.4284 0.9129 0.132 Uiso 1 1 calc R . .
H36F H 0.3536 1.4075 0.9452 0.132 Uiso 1 1 calc R . .

loop_
_atom_site_aniso_label
_atom_site_aniso_U_11
_atom_site_aniso_U_22
_atom_site_aniso_U_33
_atom_site_aniso_U_23
_atom_site_aniso_U_13
_atom_site_aniso_U_12
Zn1 0.0727(8) 0.0677(8) 0.0226(5) 0.0086(5) -0.0095(5) -0.0213(7)
Cl1 0.0731(19) 0.106(2) 0.0462(15) 0.0238(14) -0.0174(14) -0.0165(18)
Cl2 0.136(3) 0.082(2) 0.0341(14) -0.0081(13) 0.0167(15) -0.043(2)
N1 0.059(5) 0.046(5) 0.033(5) 0.000(4) -0.008(4) -0.017(4)
N2 0.038(4) 0.052(5) 0.029(4) 0.010(3) -0.009(3) -0.008(4)
N3 0.046(5) 0.052(5) 0.036(4) 0.010(4) -0.020(3) -0.019(4)
N4 0.062(6) 0.076(6) 0.018(4) 0.003(4) -0.007(4) -0.010(5)
C1 0.077(8) 0.067(8) 0.023(5) 0.010(5) -0.016(5) -0.028(6)
C2 0.116(9) 0.053(7) 0.026(5) 0.003(5) -0.011(6) 0.029(7)
C3 0.115(11) 0.091(9) 0.070(9) 0.028(7) -0.045(9) -0.037(9)
C4 0.113(12) 0.131(13) 0.033(7) 0.020(8) -0.017(7) -0.025(10)
C5 0.070(9) 0.130(12) 0.031(6) 0.027(7) -0.002(6) -0.028(8)
C6 0.058(7) 0.077(8) 0.028(6) 0.000(5) 0.006(5) -0.013(6)
C7 0.056(7) 0.057(7) 0.057(7) -0.018(5) 0.021(5) -0.019(6)
C8 0.040(6) 0.096(9) 0.060(7) -0.014(6) 0.012(5) 0.000(6)
C9 0.086(8) 0.115(10) 0.075(8) -0.031(7) 0.030(6) -0.005(8)
C10 0.108(10) 0.045(7) 0.070(8) 0.003(6) -0.002(7) -0.002(7)
C11 0.173(13) 0.078(9) 0.089(10) -0.035(7) -0.010(9) 0.034(10)
C12 0.134(13) 0.100(10) 0.097(10) 0.008(7) -0.037(9) 0.049(10)
C13 0.046(6) 0.026(5) 0.029(5) -0.008(4) -0.001(4) -0.005(4)
C15 0.067(7) 0.032(6) 0.038(6) -0.008(4) -0.003(5) -0.032(5)
C16 0.038(5) 0.039(6) 0.031(5) -0.011(4) -0.004(4) -0.011(5)
C17 0.042(5) 0.059(6) 0.019(4) 0.001(4) -0.003(4) -0.021(5)
C18 0.056(6) 0.057(6) 0.018(4) -0.004(4) 0.006(4) -0.018(6)
C19 0.046(6) 0.079(8) 0.033(5) 0.002(5) 0.005(5) 0.005(6)
C20 0.071(7) 0.072(8) 0.034(6) 0.018(5) 0.001(5) -0.026(6)
C21 0.078(8) 0.107(9) 0.033(6) 0.020(6) -0.011(5) -0.055(7)
C22 0.098(9) 0.076(8) 0.040(6) 0.001(5) -0.022(6) -0.042(7)
C23 0.061(7) 0.063(7) 0.044(6) 0.006(5) -0.015(5) -0.012(6)
C24 0.095(9) 0.066(8) 0.033(6) 0.007(5) -0.010(6) -0.003(7)
C25 0.069(8) 0.126(11) 0.024(6) 0.006(6) -0.012(6) -0.036(8)
C26 0.071(8) 0.102(10) 0.032(6) -0.002(6) 0.004(6) 0.003(7)
C27 0.063(9) 0.223(17) 0.030(7) -0.017(8) 0.015(6) -0.020(10)
C28 0.059(9) 0.196(17) 0.037(8) 0.040(9) -0.009(6) -0.025(10)
C29 0.094(11) 0.139(13) 0.058(9) 0.018(8) -0.001(7) -0.053(9)
C30 0.072(9) 0.103(10) 0.045(7) 0.003(7) -0.015(6) 0.012(7)
C31 0.101(10) 0.086(10) 0.066(8) 0.013(7) -0.037(7) -0.022(9)
C32 0.100(10) 0.174(14) 0.115(11) -0.023(10) -0.032(9) -0.021(11)
C33 0.189(15) 0.046(9) 0.181(15) 0.048(9) -0.072(12) -0.001(10)
C34 0.085(9) 0.095(10) 0.071(8) -0.020(7) -0.003(7) -0.010(9)
C35 0.125(13) 0.094(10) 0.081(9) -0.019(7) -0.017(8) -0.008(9)
C36 0.155(14) 0.114(11) 0.074(9) -0.009(8) 0.003(9) 0.004(11)
Zn1A 0.0581(6) 0.0524(6) 0.0233(5) -0.0064(5) 0.0049(5) -0.0121(6)
Cl1A 0.0666(17) 0.0822(19) 0.0360(14) 0.0071(13) -0.0059(12) -0.0104(15)
Cl2A 0.0752(18) 0.0572(16) 0.0387(13) -0.0080(12) 0.0064(12) -0.0065(15)
N1A 0.049(5) 0.058(5) 0.012(4) -0.012(3) 0.007(3) 0.006(4)
N2A 0.044(4) 0.024(4) 0.035(4) -0.003(3) -0.007(3) -0.019(4)
N3A 0.045(4) 0.035(4) 0.028(4) -0.002(3) -0.003(3) 0.000(4)
N4A 0.042(5) 0.042(5) 0.044(5) 0.002(4) -0.012(4) -0.018(4)
C1A 0.060(7) 0.046(7) 0.031(5) 0.001(5) -0.009(5) -0.024(5)
C2A 0.102(10) 0.060(8) 0.043(7) 0.004(6) -0.004(7) -0.021(7)
C3A 0.141(12) 0.075(9) 0.032(7) 0.021(6) -0.007(7) -0.034(9)
C4A 0.117(12) 0.097(11) 0.025(6) -0.011(7) 0.012(7) -0.030(9)
C5A 0.084(9) 0.090(9) 0.031(6) -0.013(6) 0.019(6) -0.040(8)
C6A 0.049(7) 0.093(9) 0.048(7) 0.000(6) 0.012(5) -0.021(7)
C7A 0.055(7) 0.071(8) 0.068(7) 0.014(6) 0.010(6) 0.020(6)
C8A 0.070(8) 0.072(7) 0.081(8) -0.034(6) -0.031(6) 0.008(6)
C9A 0.109(10) 0.089(10) 0.121(11) -0.054(8) 0.008(8) -0.004(8)
C10A 0.079(8) 0.061(7) 0.038(6) 0.009(5) 0.002(6) -0.017(7)
C11A 0.140(13) 0.098(11) 0.117(11) -0.034(8) -0.036(9) -0.022(10)
C12A 0.098(10) 0.099(10) 0.080(9) -0.013(7) -0.029(8) 0.033(8)
C13A 0.025(5) 0.055(7) 0.062(7) 0.018(5) 0.004(5) 0.004(5)
C14A 0.061(6) 0.031(5) 0.020(5) -0.004(4) -0.007(4) 0.002(5)
C15A 0.086(8) 0.031(6) 0.036(6) -0.016(4) -0.004(5) -0.040(5)
C16A 0.091(8) 0.059(7) 0.026(5) -0.003(5) -0.002(5) -0.021(7)
C17A 0.071(7) 0.049(6) 0.027(5) -0.008(4) 0.009(5) -0.011(6)
C18A 0.029(5) 0.023(5) 0.043(5) 0.002(4) 0.016(4) 0.001(4)
C19A 0.039(5) 0.042(6) 0.032(5) -0.001(4) 0.021(4) -0.015(4)
C20A 0.068(7) 0.057(7) 0.050(6) 0.007(5) 0.003(6) 0.017(6)
C21A 0.097(9) 0.076(8) 0.038(7) 0.008(6) 0.017(6) -0.022(7)
C22A 0.061(7) 0.058(7) 0.047(6) -0.006(5) -0.002(5) -0.027(6)
C23A 0.072(7) 0.018(5) 0.033(5) 0.007(4) 0.005(5) 0.008(5)
C25A 0.051(6) 0.042(6) 0.031(5) 0.000(4) -0.001(4) -0.013(5)
C26A 0.050(7) 0.076(8) 0.032(6) 0.002(5) 0.004(5) 0.004(6)
C27A 0.068(8) 0.086(8) 0.057(7) -0.014(6) 0.013(6) 0.007(7)
C28A 0.097(9) 0.094(10) 0.026(6) -0.007(6) -0.003(6) -0.017(8)
C29A 0.076(8) 0.086(9) 0.040(7) 0.001(6) -0.004(6) -0.026(7)
C30A 0.046(6) 0.039(6) 0.039(6) -0.001(5) 0.001(5) -0.012(5)
C31A 0.054(7) 0.079(9) 0.055(7) 0.020(6) -0.008(5) -0.006(7)
C32A 0.096(11) 0.073(10) 0.191(15) 0.009(9) 0.041(10) 0.020(8)
C33A 0.141(13) 0.151(14) 0.124(12) 0.068(11) 0.021(10) -0.021(11)
C34A 0.124(11) 0.062(8) 0.040(6) -0.001(5) 0.000(7) 0.027(8)
C35A 0.116(10) 0.069(8) 0.090(9) -0.011(6) -0.051(8) 0.031(8)
C36A 0.103(9) 0.058(8) 0.103(9) -0.004(6) 0.012(8) 0.018(7)

loop_
_atom_type_symbol
_atom_type_description
_atom_type_scat_dispersion_real
_atom_type_scat_dispersion_imag
_atom_type_scat_source
C C 0.0033 0.0016 'International Tables Vol C Tables 4.2.6.8 and 6.1.1.4'
H H 0.0000 0.0000 'International Tables Vol C Tables 4.2.6.8 and 6.1.1.4'
N N 0.0061 0.0033 'International Tables Vol C Tables 4.2.6.8 and 6.1.1.4'
Cl Cl 0.1484 0.1585 'International Tables Vol C Tables 4.2.6.8 and 6.1.1.4'
Zn Zn 0.2839 1.4301 'International Tables Vol C Tables 4.2.6.8 and 6.1.1.4'
O O 0.0106 0.0060 'International Tables Vol C Tables 4.2.6.8 and 6.1.1.4'

loop_
_geom_angle_atom_site_label_1
_geom_angle_atom_site_label_2
_geom_angle_atom_site_label_3
_geom_angle
_geom_angle_site_symmetry_1
_geom_angle_site_symmetry_3
_geom_angle_publ_flag
N2 Zn1 N3 74.3(2) . . ?
N2 Zn1 Cl1 117.0(2) . . ?
N3 Zn1 Cl1 99.65(19) . . ?
N2 Zn1 Cl2 122.3(2) . . ?
N3 Zn1 Cl2 93.4(2) . . ?
Cl1 Zn1 Cl2 120.56(11) . . ?
N2 Zn1 N1 74.5(3) . . ?
N3 Zn1 N1 148.8(2) . . ?
Cl1 Zn1 N1 96.10(19) . . ?
Cl2 Zn1 N1 101.5(2) . . ?
C13 N1 C1 120.6(7) . . ?
C13 N1 Zn1 116.2(6) . . ?
C1 N1 Zn1 122.4(5) . . ?
C18 N2 C14 122.0(7) . . ?
C18 N2 Zn1 120.1(6) . . ?
C14 N2 Zn1 117.9(5) . . ?
C23 N3 C19 119.7(8) . . ?
C23 N3 Zn1 126.0(6) . . ?
C19 N3 Zn1 112.4(6) . . ?
C24 N4 C25 118.0(9) . . ?
C2 C1 C6 124.5(9) . . ?
C2 C1 N1 120.6(9) . . ?
C6 C1 N1 114.7(9) . . ?
C1 C2 C3 118.9(10) . . ?
C1 C2 C10 122.6(9) . . ?
C3 C2 C10 118.5(10) . . ?
C4 C3 C2 117.9(12) . . ?
C4 C3 H3 121.1 . . ?
C2 C3 H3 121.1 . . ?
C5 C4 C3 123.7(12) . . ?
C5 C4 H4 118.1 . . ?
C3 C4 H4 118.1 . . ?
C4 C5 C6 120.5(12) . . ?
C4 C5 H5 119.7 . . ?
C6 C5 H5 119.7 . . ?
C5 C6 C1 114.3(10) . . ?
C5 C6 C7 122.5(10) . . ?
C1 C6 C7 123.1(9) . . ?
C6 C7 C9 112.2(9) . . ?
C6 C7 C8 111.0(8) . . ?
C9 C7 C8 109.3(8) . . ?
C6 C7 H7 108.1 . . ?
C9 C7 H7 108.1 . . ?
C8 C7 H7 108.1 . . ?
C7 C8 H8A 109.5 . . ?
C7 C8 H8B 109.5 . . ?
H8A C8 H8B 109.5 . . ?
C7 C8 H8C 109.5 . . ?
H8A C8 H8C 109.5 . . ?
H8B C8 H8C 109.5 . . ?
C7 C9 H9A 109.5 . . ?
C7 C9 H9B 109.5 . . ?
H9A C9 H9B 109.5 . . ?
C7 C9 H9C 109.5 . . ?
H9A C9 H9C 109.5 . . ?
H9B C9 H9C 109.5 . . ?
C11 C10 C2 109.8(10) . . ?
C11 C10 C12 107.1(10) . . ?
C2 C10 C12 115.0(9) . . ?
C11 C10 H10 108.2 . . ?
C2 C10 H10 108.2 . . ?
C12 C10 H10 108.2 . . ?
C10 C11 H11A 109.5 . . ?
C10 C11 H11B 109.5 . . ?
H11A C11 H11B 109.5 . . ?
C10 C11 H11C 109.5 . . ?
H11A C11 H11C 109.5 . . ?
H11B C11 H11C 109.5 . . ?
C10 C12 H12A 109.5 . . ?
C10 C12 H12B 109.5 . . ?
H12A C12 H12B 109.5 . . ?
C10 C12 H12C 109.5 . . ?
H12A C12 H12C 109.5 . . ?
H12B C12 H12C 109.5 . . ?
N1 C13 C14 114.9(7) . . ?
N1 C13 H13 122.5 . . ?
C14 C13 H13 122.5 . . ?
N2 C14 C15 120.1(7) . . ?
N2 C14 C13 115.8(7) . . ?
C15 C14 C13 123.8(7) . . ?
C16 C15 C14 117.2(7) . . ?
C16 C15 H15 121.4 . . ?
C14 C15 H15 121.4 . . ?
C17 C16 C15 121.9(8) . . ?
C17 C16 H16 119.0 . . ?
C15 C16 H16 119.0 . . ?
C16 C17 C18 120.4(8) . . ?
C16 C17 H17 119.8 . . ?
C18 C17 H17 119.8 . . ?
N2 C18 C19 115.4(7) . . ?
N2 C18 C17 117.9(8) . . ?
C19 C18 C17 126.5(8) . . ?
N3 C19 C18 116.1(8) . . ?
N3 C19 C20 118.9(9) . . ?
C18 C19 C20 124.9(8) . . ?
C21 C20 C19 120.8(9) . . ?
C21 C20 H20 119.6 . . ?
C19 C20 H20 119.6 . . ?
C20 C21 C22 120.9(9) . . ?
C20 C21 H21 119.5 . . ?
C22 C21 H21 119.5 . . ?
C21 C22 C23 116.0(9) . . ?
C21 C22 H22 122.0 . . ?
C23 C22 H22 122.0 . . ?
N3 C23 C22 123.3(8) . . ?
N3 C23 C24 118.2(9) . . ?
C22 C23 C24 118.4(9) . . ?
N4 C24 C23 125.6(9) . . ?
N4 C24 H24 117.2 . . ?
C23 C24 H24 117.2 . . ?
C26 C25 C30 125.5(11) . . ?
C26 C25 N4 113.5(11) . . ?
C30 C25 N4 120.6(11) . . ?
C25 C26 C27 116.1(11) . . ?
C25 C26 C34 122.4(11) . . ?
C27 C26 C34 121.5(11) . . ?
C28 C27 C26 118.8(12) . . ?
C28 C27 H27 120.6 . . ?
C26 C27 H27 120.6 . . ?
C29 C28 C27 121.6(13) . . ?
C29 C28 H28 119.2 . . ?
C27 C28 H28 119.2 . . ?
C28 C29 C30 122.6(14) . . ?
C28 C29 H29 118.7 . . ?
C30 C29 H29 118.7 . . ?
C25 C30 C29 114.9(12) . . ?
C25 C30 C31 126.8(11) . . ?
C29 C30 C31 118.3(11) . . ?
C33 C31 C30 118.1(12) . . ?
C33 C31 C32 105.7(11) . . ?
C30 C31 C32 112.0(10) . . ?
C33 C31 H31 106.8 . . ?
C30 C31 H31 106.8 . . ?
C32 C31 H31 106.8 . . ?
C31 C32 H32A 109.5 . . ?
C31 C32 H32B 109.5 . . ?
H32A C32 H32B 109.5 . . ?
C31 C32 H32C 109.5 . . ?
H32A C32 H32C 109.5 . . ?
H32B C32 H32C 109.5 . . ?
C31 C33 H33A 109.5 . . ?
C31 C33 H33B 109.5 . . ?
H33A C33 H33B 109.5 . . ?
C31 C33 H33C 109.5 . . ?
H33A C33 H33C 109.5 . . ?
H33B C33 H33C 109.5 . . ?
C26 C34 C36 114.3(10) . . ?
C26 C34 C35 110.5(10) . . ?
C36 C34 C35 107.4(11) . . ?
C26 C34 H34 108.2 . . ?
C36 C34 H34 108.2 . . ?
C35 C34 H34 108.2 . . ?
C34 C35 H35A 109.5 . . ?
C34 C35 H35B 109.5 . . ?
H35A C35 H35B 109.5 . . ?
C34 C35 H35C 109.5 . . ?
H35A C35 H35C 109.5 . . ?
H35B C35 H35C 109.5 . . ?
C34 C36 H36A 109.5 . . ?
C34 C36 H36B 109.5 . . ?
H36A C36 H36B 109.5 . . ?
C34 C36 H36C 109.5 . . ?
H36A C36 H36C 109.5 . . ?
H36B C36 H36C 109.5 . . ?
N2A Zn1A N3A 75.2(2) . . ?
N2A Zn1A N1A 74.4(2) . . ?
N3A Zn1A N1A 149.0(2) . . ?
N2A Zn1A Cl2A 119.02(19) . . ?
N3A Zn1A Cl2A 95.98(18) . . ?
N1A Zn1A Cl2A 104.00(18) . . ?
N2A Zn1A Cl1A 121.5(2) . . ?
N3A Zn1A Cl1A 97.67(17) . . ?
N1A Zn1A Cl1A 92.89(18) . . ?
Cl2A Zn1A Cl1A 119.46(9) . . ?
C13A N1A C1A 119.2(8) . . ?
C13A N1A Zn1A 114.9(6) . . ?
C1A N1A Zn1A 124.7(5) . . ?
C14A N2A C18A 121.2(7) . . ?
C14A N2A Zn1A 119.3(5) . . ?
C18A N2A Zn1A 119.5(5) . . ?
C23A N3A C19A 119.6(7) . . ?
C23A N3A Zn1A 126.8(5) . . ?
C19A N3A Zn1A 113.6(5) . . ?
C24A N4A C25A 115.3(7) . . ?
C2A C1A C6A 124.1(10) . . ?
C2A C1A N1A 118.1(9) . . ?
C6A C1A N1A 117.4(9) . . ?
C1A C2A C3A 117.8(11) . . ?
C1A C2A C10A 125.1(9) . . ?
C3A C2A C10A 117.1(11) . . ?
C4A C3A C2A 117.6(12) . . ?
C4A C3A H3A 121.2 . . ?
C2A C3A H3A 121.2 . . ?
C3A C4A C5A 123.8(11) . . ?
C3A C4A H4A 118.1 . . ?
C5A C4A H4A 118.1 . . ?
C4A C5A C6A 121.3(11) . . ?
C4A C5A H5A 119.4 . . ?
C6A C5A H5A 119.4 . . ?
C5A C6A C1A 115.3(11) . . ?
C5A C6A C7A 122.2(10) . . ?
C1A C6A C7A 122.2(9) . . ?
C6A C7A C8A 113.2(9) . . ?
C6A C7A C9A 111.2(9) . . ?
C8A C7A C9A 111.0(8) . . ?
C6A C7A H7A 107.0 . . ?
C8A C7A H7A 107.0 . . ?
C9A C7A H7A 107.0 . . ?
C7A C8A H8A1 109.5 . . ?
C7A C8A H8A2 109.5 . . ?
H8A1 C8A H8A2 109.5 . . ?
C7A C8A H8A3 109.5 . . ?
H8A1 C8A H8A3 109.5 . . ?
H8A2 C8A H8A3 109.5 . . ?
C7A C9A H9A1 109.5 . . ?
C7A C9A H9A2 109.5 . . ?
H9A1 C9A H9A2 109.5 . . ?
C7A C9A H9A3 109.5 . . ?
H9A1 C9A H9A3 109.5 . . ?
H9A2 C9A H9A3 109.5 . . ?
C11A C10A C12A 109.1(9) . . ?
C11A C10A C2A 110.8(9) . . ?
C12A C10A C2A 110.7(8) . . ?
C11A C10A H10A 108.7 . . ?
C12A C10A H10A 108.7 . . ?
C2A C10A H10A 108.7 . . ?
C10A C11A H11D 109.5 . . ?
C10A C11A H11E 109.5 . . ?
H11D C11A H11E 109.5 . . ?
C10A C11A H11F 109.5 . . ?
H11D C11A H11F 109.5 . . ?
H11E C11A H11F 109.5 . . ?
C10A C12A H12D 109.5 . . ?
C10A C12A H12E 109.5 . . ?
H12D C12A H12E 109.5 . . ?
C10A C12A H12F 109.5 . . ?
H12D C12A H12F 109.5 . . ?
H12E C12A H12F 109.5 . . ?
N1A C13A C14A 115.6(8) . . ?
N1A C13A H13A 122.2 . . ?
C14A C13A H13A 122.2 . . ?
N2A C14A C15A 121.8(8) . . ?
N2A C14A C13A 115.6(7) . . ?
C15A C14A C13A 122.4(8) . . ?
C16A C15A C14A 116.9(8) . . ?
C16A C15A H15A 121.6 . . ?
C14A C15A H15A 121.6 . . ?
C17A C16A C15A 120.8(8) . . ?
C17A C16A H16A 119.6 . . ?
C15A C16A H16A 119.6 . . ?
C16A C17A C18A 119.8(8) . . ?
C16A C17A H17A 120.1 . . ?
C18A C17A H17A 120.1 . . ?
N2A C18A C17A 119.6(8) . . ?
N2A C18A C19A 116.2(7) . . ?
C17A C18A C19A 124.1(7) . . ?
N3A C19A C20A 119.6(8) . . ?
N3A C19A C18A 115.3(7) . . ?
C20A C19A C18A 125.1(8) . . ?
C21A C20A C19A 122.9(9) . . ?
C21A C20A H20A 118.6 . . ?
C19A C20A H20A 118.6 . . ?
C20A C21A C22A 116.5(9) . . ?
C20A C21A H21A 121.7 . . ?
C22A C21A H21A 121.7 . . ?
C23A C22A C21A 117.9(9) . . ?
C23A C22A H22A 121.1 . . ?
C21A C22A H22A 121.1 . . ?
N3A C23A C22A 123.4(8) . . ?
N3A C23A C24A 117.0(8) . . ?
C22A C23A C24A 119.3(8) . . ?
N4A C24A C23A 121.3(8) . . ?
N4A C24A H24A 119.3 . . ?
C23A C24A H24A 119.3 . . ?
C26A C25A C30A 122.7(8) . . ?
C26A C25A N4A 117.2(8) . . ?
C30A C25A N4A 120.0(8) . . ?
C25A C26A C27A 117.7(8) . . ?
C25A C26A C34A 122.0(8) . . ?
C27A C26A C34A 120.0(9) . . ?
C28A C27A C26A 119.9(10) . . ?
C28A C27A H27A 120.0 . . ?
C26A C27A H27A 120.0 . . ?
C29A C28A C27A 119.9(10) . . ?
C29A C28A H28A 120.1 . . ?
C27A C28A H28A 120.1 . . ?
C28A C29A C30A 123.3(10) . . ?
C28A C29A H29A 118.4 . . ?
C30A C29A H29A 118.4 . . ?
C25A C30A C29A 116.4(9) . . ?
C25A C30A C31A 122.0(8) . . ?
C29A C30A C31A 121.5(9) . . ?
C33A C31A C32A 107.9(10) . . ?
C33A C31A C30A 116.8(9) . . ?
C32A C31A C30A 110.5(9) . . ?
C33A C31A H31A 107.1 . . ?
C32A C31A H31A 107.1 . . ?
C30A C31A H31A 107.1 . . ?
C31A C32A H32D 109.5 . . ?
C31A C32A H32E 109.5 . . ?
H32D C32A H32E 109.5 . . ?
C31A C32A H32F 109.5 . . ?
H32D C32A H32F 109.5 . . ?
H32E C32A H32F 109.5 . . ?
C31A C33A H33D 109.5 . . ?
C31A C33A H33E 109.5 . . ?
H33D C33A H33E 109.5 . . ?
C31A C33A H33F 109.5 . . ?
H33D C33A H33F 109.5 . . ?
H33E C33A H33F 109.5 . . ?
C26A C34A C36A 114.9(9) . . ?
C26A C34A C35A 109.5(9) . . ?
C36A C34A C35A 110.7(9) . . ?
C26A C34A H34A 107.1 . . ?
C36A C34A H34A 107.1 . . ?
C35A C34A H34A 107.1 . . ?
C34A C35A H35D 109.5 . . ?
C34A C35A H35E 109.5 . . ?
H35D C35A H35E 109.5 . . ?
C34A C35A H35F 109.5 . . ?
H35D C35A H35F 109.5 . . ?
H35E C35A H35F 109.5 . . ?
C34A C36A H36D 109.5 . . ?
C34A C36A H36E 109.5 . . ?
H36D C36A H36E 109.5 . . ?
C34A C36A H36F 109.5 . . ?
H36D C36A H36F 109.5 . . ?
H36E C36A H36F 109.5 . . ?

loop_
_geom_bond_atom_site_label_1
_geom_bond_atom_site_label_2
_geom_bond_distance
_geom_bond_site_symmetry_2
_geom_bond_publ_flag
Zn1 N2 2.064(6) . ?
Zn1 N3 2.216(7) . ?
Zn1 Cl1 2.226(3) . ?
Zn1 Cl2 2.226(3) . ?
Zn1 N1 2.237(7) . ?
N1 C13 1.248(9) . ?
N1 C1 1.519(10) . ?
N2 C18 1.332(9) . ?
N2 C14 1.350(9) . ?
N3 C23 1.334(10) . ?
N3 C19 1.366(9) . ?
N4 C24 1.232(10) . ?
N4 C25 1.429(11) . ?
C1 C2 1.346(12) . ?
C1 C6 1.449(13) . ?
C2 C3 1.411(12) . ?
C2 C10 1.525(13) . ?
C3 C4 1.396(15) . ?
C3 H3 0.9500 . ?
C4 C5 1.349(16) . ?
C4 H4 0.9500 . ?
C5 C6 1.430(12) . ?
C5 H5 0.9500 . ?
C6 C7 1.506(12) . ?
C7 C9 1.510(11) . ?
C7 C8 1.510(11) . ?
C7 H7 1.0000 . ?
C8 H8A 0.9800 . ?
C8 H8B 0.9800 . ?
C8 H8C 0.9800 . ?
C9 H9A 0.9800 . ?
C9 H9B 0.9800 . ?
C9 H9C 0.9800 . ?
C10 C11 1.510(13) . ?
C10 C12 1.559(14) . ?
C10 H10 1.0000 . ?
C11 H11A 0.9800 . ?
C11 H11B 0.9800 . ?
C11 H11C 0.9800 . ?
C12 H12A 0.9800 . ?
C12 H12B 0.9800 . ?
C12 H12C 0.9800 . ?
C13 C14 1.490(10) . ?
C13 H13 0.9500 . ?
C14 C15 1.421(10) . ?
C15 C16 1.382(10) . ?
C15 H15 0.9500 . ?
C16 C17 1.315(10) . ?
C16 H16 0.9500 . ?
C17 C18 1.440(9) . ?
C17 H17 0.9500 . ?
C18 C19 1.401(11) . ?
C19 C20 1.415(11) . ?
C20 C21 1.357(11) . ?
C20 H20 0.9500 . ?
C21 C22 1.386(11) . ?
C21 H21 0.9500 . ?
C22 C23 1.428(11) . ?
C22 H22 0.9500 . ?
C23 C24 1.500(11) . ?
C24 H24 0.9500 . ?
C25 C26 1.367(14) . ?
C25 C30 1.381(14) . ?
C26 C27 1.461(13) . ?
C26 C34 1.491(14) . ?
C27 C28 1.360(16) . ?
C27 H27 0.9500 . ?
C28 C29 1.355(16) . ?
C28 H28 0.9500 . ?
C29 C30 1.404(13) . ?
C29 H29 0.9500 . ?
C30 C31 1.489(14) . ?
C31 C33 1.442(13) . ?
C31 C32 1.551(14) . ?
C31 H31 1.0000 . ?
C32 H32A 0.9800 . ?
C32 H32B 0.9800 . ?
C32 H32C 0.9800 . ?
C33 H33A 0.9800 . ?
C33 H33B 0.9800 . ?
C33 H33C 0.9800 . ?
C34 C36 1.542(13) . ?
C34 C35 1.579(14) . ?
C34 H34 1.0000 . ?
C35 H35A 0.9800 . ?
C35 H35B 0.9800 . ?
C35 H35C 0.9800 . ?
C36 H36A 0.9800 . ?
C36 H36B 0.9800 . ?
C36 H36C 0.9800 . ?
Zn1A N2A 2.065(6) . ?
Zn1A N3A 2.225(6) . ?
Zn1A N1A 2.228(7) . ?
Zn1A Cl2A 2.238(3) . ?
Zn1A Cl1A 2.247(2) . ?
N1A C13A 1.267(10) . ?
N1A C1A 1.474(10) . ?
N2A C14A 1.300(9) . ?
N2A C18A 1.343(8) . ?
N3A C23A 1.323(10) . ?
N3A C19A 1.365(9) . ?
N4A C24A 1.243(9) . ?
N4A C25A 1.446(10) . ?
C1A C2A 1.392(13) . ?
C1A C6A 1.409(13) . ?
C2A C3A 1.425(12) . ?
C2A C10A 1.517(14) . ?
C3A C4A 1.363(14) . ?
C3A H3A 0.9500 . ?
C4A C5A 1.368(14) . ?
C4A H4A 0.9500 . ?
C5A C6A 1.389(12) . ?
C5A H5A 0.9500 . ?
C6A C7A 1.465(13) . ?
C7A C8A 1.468(12) . ?
C7A C9A 1.593(12) . ?
C7A H7A 1.0000 . ?
C8A H8A1 0.9800 . ?
C8A H8A2 0.9800 . ?
C8A H8A3 0.9800 . ?
C9A H9A1 0.9800 . ?
C9A H9A2 0.9800 . ?
C9A H9A3 0.9800 . ?
C10A C11A 1.488(12) . ?
C10A C12A 1.498(13) . ?
C10A H10A 1.0000 . ?
C11A H11D 0.9800 . ?
C11A H11E 0.9800 . ?
C11A H11F 0.9800 . ?
C12A H12D 0.9800 . ?
C12A H12E 0.9800 . ?
C12A H12F 0.9800 . ?
C13A C14A 1.487(11) . ?
C13A H13A 0.9500 . ?
C14A C15A 1.407(10) . ?
C15A C16A 1.392(11) . ?
C15A H15A 0.9500 . ?
C16A C17A 1.329(11) . ?
C16A H16A 0.9500 . ?
C17A C18A 1.401(10) . ?
C17A H17A 0.9500 . ?
C18A C19A 1.445(10) . ?
C19A C20A 1.385(11) . ?
C20A C21A 1.376(12) . ?
C20A H20A 0.9500 . ?
C21A C22A 1.433(11) . ?
C21A H21A 0.9500 . ?
C22A C23A 1.405(11) . ?
C22A H22A 0.9500 . ?
C23A C24A 1.522(10) . ?
C24A H24A 0.9500 . ?
C25A C26A 1.378(11) . ?
C25A C30A 1.397(11) . ?
C26A C27A 1.454(11) . ?
C26A C34A 1.515(12) . ?
C27A C28A 1.378(12) . ?
C27A H27A 0.9500 . ?
C28A C29A 1.346(13) . ?
C28A H28A 0.9500 . ?
C29A C30A 1.421(12) . ?
C29A H29A 0.9500 . ?
C30A C31A 1.519(12) . ?
C31A C33A 1.459(13) . ?
C31A C32A 1.461(13) . ?
C31A H31A 1.0000 . ?
C32A H32D 0.9800 . ?
C32A H32E 0.9800 . ?
C32A H32F 0.9800 . ?
C33A H33D 0.9800 . ?
C33A H33E 0.9800 . ?
C33A H33F 0.9800 . ?
C34A C36A 1.523(12) . ?
C34A C35A 1.541(14) . ?
C34A H34A 1.0000 . ?
C35A H35D 0.9800 . ?
C35A H35E 0.9800 . ?
C35A H35F 0.9800 . ?
C36A H36D 0.9800 . ?
C36A H36E 0.9800 . ?
C36A H36F 0.9800 . ?

loop_
_geom_torsion_atom_site_label_1
_geom_torsion_atom_site_label_2
_geom_torsion_atom_site_label_3
_geom_torsion_atom_site_label_4
_geom_torsion
_geom_torsion_site_symmetry_1
_geom_torsion_site_symmetry_2
_geom_torsion_site_symmetry_3
_geom_torsion_site_symmetry_4
_geom_torsion_publ_flag
N2 Zn1 N1 C13 -7.7(6) . . . . ?
N3 Zn1 N1 C13 -11.4(9) . . . . ?
Cl1 Zn1 N1 C13 108.7(6) . . . . ?
Cl2 Zn1 N1 C13 -128.4(6) . . . . ?
N2 Zn1 N1 C1 -177.6(8) . . . . ?
N3 Zn1 N1 C1 178.7(7) . . . . ?
Cl1 Zn1 N1 C1 -61.2(7) . . . . ?
Cl2 Zn1 N1 C1 61.7(7) . . . . ?
N3 Zn1 N2 C18 2.4(6) . . . . ?
Cl1 Zn1 N2 C18 95.4(6) . . . . ?
Cl2 Zn1 N2 C18 -81.6(7) . . . . ?
N1 Zn1 N2 C18 -175.6(7) . . . . ?
N3 Zn1 N2 C14 -177.1(6) . . . . ?
Cl1 Zn1 N2 C14 -84.1(6) . . . . ?
Cl2 Zn1 N2 C14 98.9(6) . . . . ?
N1 Zn1 N2 C14 4.9(6) . . . . ?
N2 Zn1 N3 C23 -173.3(8) . . . . ?
Cl1 Zn1 N3 C23 71.2(7) . . . . ?
Cl2 Zn1 N3 C23 -50.6(7) . . . . ?
N1 Zn1 N3 C23 -169.6(6) . . . . ?
N2 Zn1 N3 C19 -8.9(6) . . . . ?
Cl1 Zn1 N3 C19 -124.4(6) . . . . ?
Cl2 Zn1 N3 C19 113.8(6) . . . . ?
N1 Zn1 N3 C19 -5.2(9) . . . . ?
C13 N1 C1 C2 -76.2(12) . . . . ?
Zn1 N1 C1 C2 93.3(10) . . . . ?
C13 N1 C1 C6 109.0(9) . . . . ?
Zn1 N1 C1 C6 -81.5(9) . . . . ?
C6 C1 C2 C3 5.3(16) . . . . ?
N1 C1 C2 C3 -168.9(9) . . . . ?
C6 C1 C2 C10 -174.3(9) . . . . ?
N1 C1 C2 C10 11.5(15) . . . . ?
C1 C2 C3 C4 -2.0(17) . . . . ?
C10 C2 C3 C4 177.6(10) . . . . ?
C2 C3 C4 C5 -1.2(19) . . . . ?
C3 C4 C5 C6 1.2(19) . . . . ?
C4 C5 C6 C1 1.7(15) . . . . ?
C4 C5 C6 C7 -174.6(10) . . . . ?
C2 C1 C6 C5 -5.1(15) . . . . ?
N1 C1 C6 C5 169.4(8) . . . . ?
C2 C1 C6 C7 171.2(9) . . . . ?
N1 C1 C6 C7 -14.3(13) . . . . ?
C5 C6 C7 C9 -29.8(13) . . . . ?
C1 C6 C7 C9 154.2(9) . . . . ?
C5 C6 C7 C8 92.8(11) . . . . ?
C1 C6 C7 C8 -83.2(11) . . . . ?
C1 C2 C10 C11 102.7(12) . . . . ?
C3 C2 C10 C11 -76.9(13) . . . . ?
C1 C2 C10 C12 -136.4(11) . . . . ?
C3 C2 C10 C12 44.0(14) . . . . ?
C1 N1 C13 C14 178.8(8) . . . . ?
Zn1 N1 C13 C14 8.7(9) . . . . ?
C18 N2 C14 C15 -7.7(12) . . . . ?
Zn1 N2 C14 C15 171.8(6) . . . . ?
C18 N2 C14 C13 178.2(7) . . . . ?
Zn1 N2 C14 C13 -2.3(9) . . . . ?
N1 C13 C14 N2 -4.6(11) . . . . ?
N1 C13 C14 C15 -178.4(8) . . . . ?
N2 C14 C15 C16 3.3(12) . . . . ?
C13 C14 C15 C16 177.0(8) . . . . ?
C14 C15 C16 C17 -0.5(13) . . . . ?
C15 C16 C17 C18 1.7(13) . . . . ?
C14 N2 C18 C19 -176.1(8) . . . . ?
Zn1 N2 C18 C19 4.4(11) . . . . ?
C14 N2 C18 C17 8.7(12) . . . . ?
Zn1 N2 C18 C17 -170.8(6) . . . . ?
C16 C17 C18 N2 -5.6(13) . . . . ?
C16 C17 C18 C19 179.7(9) . . . . ?
C23 N3 C19 C18 179.8(8) . . . . ?
Zn1 N3 C19 C18 14.3(10) . . . . ?
C23 N3 C19 C20 0.7(13) . . . . ?
Zn1 N3 C19 C20 -164.8(7) . . . . ?
N2 C18 C19 N3 -12.7(12) . . . . ?
C17 C18 C19 N3 162.0(8) . . . . ?
N2 C18 C19 C20 166.2(8) . . . . ?
C17 C18 C19 C20 -19.0(15) . . . . ?
N3 C19 C20 C21 -4.9(14) . . . . ?
C18 C19 C20 C21 176.2(9) . . . . ?
C19 C20 C21 C22 4.0(16) . . . . ?
C20 C21 C22 C23 0.8(16) . . . . ?
C19 N3 C23 C22 4.3(14) . . . . ?
Zn1 N3 C23 C22 167.7(8) . . . . ?
C19 N3 C23 C24 -171.7(8) . . . . ?
Zn1 N3 C23 C24 -8.3(12) . . . . ?
C21 C22 C23 N3 -5.1(16) . . . . ?
C21 C22 C23 C24 170.9(9) . . . . ?
C25 N4 C24 C23 -168.9(10) . . . . ?
N3 C23 C24 N4 176.3(10) . . . . ?
C22 C23 C24 N4 0.0(16) . . . . ?
C24 N4 C25 C26 109.0(12) . . . . ?
C24 N4 C25 C30 -77.6(13) . . . . ?
C30 C25 C26 C27 8.6(17) . . . . ?
N4 C25 C26 C27 -178.4(9) . . . . ?
C30 C25 C26 C34 -172.9(11) . . . . ?
N4 C25 C26 C34 0.0(15) . . . . ?
C25 C26 C27 C28 -4.1(17) . . . . ?
C34 C26 C27 C28 177.5(11) . . . . ?
C26 C27 C28 C29 0(2) . . . . ?
C27 C28 C29 C30 0(2) . . . . ?
C26 C25 C30 C29 -8.6(17) . . . . ?
N4 C25 C30 C29 178.9(9) . . . . ?
C26 C25 C30 C31 173.1(11) . . . . ?
N4 C25 C30 C31 0.6(18) . . . . ?
C28 C29 C30 C25 4.2(17) . . . . ?
C28 C29 C30 C31 -177.4(12) . . . . ?
C25 C30 C31 C33 120.1(13) . . . . ?
C29 C30 C31 C33 -58.1(15) . . . . ?
C25 C30 C31 C32 -116.7(13) . . . . ?
C29 C30 C31 C32 65.1(14) . . . . ?
C25 C26 C34 C36 135.0(12) . . . . ?
C27 C26 C34 C36 -46.7(15) . . . . ?
C25 C26 C34 C35 -103.8(12) . . . . ?
C27 C26 C34 C35 74.5(13) . . . . ?
N2A Zn1A N1A C13A 1.0(6) . . . . ?
N3A Zn1A N1A C13A -10.9(9) . . . . ?
Cl2A Zn1A N1A C13A 117.7(6) . . . . ?
Cl1A Zn1A N1A C13A -121.0(6) . . . . ?
N2A Zn1A N1A C1A 168.3(7) . . . . ?
N3A Zn1A N1A C1A 156.5(6) . . . . ?
Cl2A Zn1A N1A C1A -75.0(7) . . . . ?
Cl1A Zn1A N1A C1A 46.4(7) . . . . ?
N3A Zn1A N2A C14A 176.1(6) . . . . ?
N1A Zn1A N2A C14A 2.4(6) . . . . ?
Cl2A Zn1A N2A C14A -95.2(6) . . . . ?
Cl1A Zn1A N2A C14A 86.1(6) . . . . ?
N3A Zn1A N2A C18A -3.0(6) . . . . ?
N1A Zn1A N2A C18A -176.7(6) . . . . ?
Cl2A Zn1A N2A C18A 85.7(6) . . . . ?
Cl1A Zn1A N2A C18A -93.1(6) . . . . ?
N2A Zn1A N3A C23A -175.9(7) . . . . ?
N1A Zn1A N3A C23A -164.1(6) . . . . ?
Cl2A Zn1A N3A C23A 65.6(6) . . . . ?
Cl1A Zn1A N3A C23A -55.3(6) . . . . ?
N2A Zn1A N3A C19A 2.7(5) . . . . ?
N1A Zn1A N3A C19A 14.5(8) . . . . ?
Cl2A Zn1A N3A C19A -115.8(5) . . . . ?
Cl1A Zn1A N3A C19A 123.4(5) . . . . ?
C13A N1A C1A C2A 71.0(11) . . . . ?
Zn1A N1A C1A C2A -95.8(9) . . . . ?
C13A N1A C1A C6A -115.7(9) . . . . ?
Zn1A N1A C1A C6A 77.5(9) . . . . ?
C6A C1A C2A C3A -1.9(15) . . . . ?
N1A C1A C2A C3A 170.9(8) . . . . ?
C6A C1A C2A C10A 175.2(9) . . . . ?
N1A C1A C2A C10A -12.0(14) . . . . ?
C1A C2A C3A C4A -0.9(15) . . . . ?
C10A C2A C3A C4A -178.3(10) . . . . ?
C2A C3A C4A C5A 0.8(17) . . . . ?
C3A C4A C5A C6A 2.1(18) . . . . ?
C4A C5A C6A C1A -4.6(15) . . . . ?
C4A C5A C6A C7A 170.1(10) . . . . ?
C2A C1A C6A C5A 4.6(14) . . . . ?
N1A C1A C6A C5A -168.3(8) . . . . ?
C2A C1A C6A C7A -170.1(9) . . . . ?
N1A C1A C6A C7A 17.1(13) . . . . ?
C5A C6A C7A C8A -89.3(12) . . . . ?
C1A C6A C7A C8A 85.0(12) . . . . ?
C5A C6A C7A C9A 36.5(13) . . . . ?
C1A C6A C7A C9A -149.2(9) . . . . ?
C1A C2A C10A C11A -106.7(11) . . . . ?
C3A C2A C10A C11A 70.4(12) . . . . ?
C1A C2A C10A C12A 132.1(10) . . . . ?
C3A C2A C10A C12A -50.8(13) . . . . ?
C1A N1A C13A C14A -171.8(7) . . . . ?
Zn1A N1A C13A C14A -3.7(10) . . . . ?
C18A N2A C14A C15A -0.8(12) . . . . ?
Zn1A N2A C14A C15A -179.9(7) . . . . ?
C18A N2A C14A C13A 174.1(7) . . . . ?
Zn1A N2A C14A C13A -5.1(9) . . . . ?
N1A C13A C14A N2A 5.8(11) . . . . ?
N1A C13A C14A C15A -179.4(8) . . . . ?
N2A C14A C15A C16A 0.9(13) . . . . ?
C13A C14A C15A C16A -173.6(8) . . . . ?
C14A C15A C16A C17A 0.0(14) . . . . ?
C15A C16A C17A C18A -0.9(15) . . . . ?
C14A N2A C18A C17A -0.2(12) . . . . ?
Zn1A N2A C18A C17A 179.0(6) . . . . ?
C14A N2A C18A C19A -176.3(7) . . . . ?
Zn1A N2A C18A C19A 2.9(9) . . . . ?
C16A C17A C18A N2A 1.1(13) . . . . ?
C16A C17A C18A C19A 176.8(8) . . . . ?
C23A N3A C19A C20A -2.3(11) . . . . ?
Zn1A N3A C19A C20A 178.9(6) . . . . ?
C23A N3A C19A C18A 176.6(7) . . . . ?
Zn1A N3A C19A C18A -2.2(8) . . . . ?
N2A C18A C19A N3A -0.3(10) . . . . ?
C17A C18A C19A N3A -176.1(8) . . . . ?
N2A C18A C19A C20A 178.6(8) . . . . ?
C17A C18A C19A C20A 2.7(13) . . . . ?
N3A C19A C20A C21A 3.4(13) . . . . ?
C18A C19A C20A C21A -175.4(9) . . . . ?
C19A C20A C21A C22A -3.4(14) . . . . ?
C20A C21A C22A C23A 2.5(14) . . . . ?
C19A N3A C23A C22A 1.7(12) . . . . ?
Zn1A N3A C23A C22A -179.8(6) . . . . ?
C19A N3A C23A C24A 176.8(6) . . . . ?
Zn1A N3A C23A C24A -4.6(10) . . . . ?
C21A C22A C23A N3A -1.8(14) . . . . ?
C21A C22A C23A C24A -176.8(8) . . . . ?
C25A N4A C24A C23A -177.5(7) . . . . ?
N3A C23A C24A N4A 173.4(7) . . . . ?
C22A C23A C24A N4A -11.2(12) . . . . ?
C24A N4A C25A C26A -96.4(9) . . . . ?
C24A N4A C25A C30A 85.9(10) . . . . ?
C30A C25A C26A C27A 3.4(14) . . . . ?
N4A C25A C26A C27A -174.3(8) . . . . ?
C30A C25A C26A C34A 177.3(9) . . . . ?
N4A C25A C26A C34A -0.3(13) . . . . ?
C25A C26A C27A C28A -2.4(15) . . . . ?
C34A C26A C27A C28A -176.5(10) . . . . ?
C26A C27A C28A C29A -0.1(17) . . . . ?
C27A C28A C29A C30A 1.9(17) . . . . ?
C26A C25A C30A C29A -1.7(13) . . . . ?
N4A C25A C30A C29A 175.8(8) . . . . ?
C26A C25A C30A C31A -178.3(8) . . . . ?
N4A C25A C30A C31A -0.7(12) . . . . ?
C28A C29A C30A C25A -1.0(15) . . . . ?
C28A C29A C30A C31A 175.5(10) . . . . ?
C25A C30A C31A C33A -153.4(10) . . . . ?
C29A C30A C31A C33A 30.3(14) . . . . ?
C25A C30A C31A C32A 82.8(11) . . . . ?
C29A C30A C31A C32A -93.6(11) . . . . ?
C25A C26A C34A C36A -134.1(10) . . . . ?
C27A C26A C34A C36A 39.7(14) . . . . ?
C25A C26A C34A C35A 100.6(11) . . . . ?
C27A C26A C34A C35A -85.6(11) . . . . ?
